data_7158960
loop_
_publ_author_name
'Ge, Zhan-Peng'
'Zhou, Bin'
'Zimbres, Flavia M.'
'Haney, Reagan S.'
'Liu, Qun-Fang'
'Wu, Yan'
'Cassera , Maria B.'
'Zhao, Jin-Xin'
'Yue, Jian-Min'

_publ_section_title
;
 Cephalotane-type C20 Diterpenoids from Cephalotaxus fortunei var. alpina
;
_journal_name_full 'Organic &amp; Biomolecular Chemistry'
_journal_paper_doi 10.1039/D2OB01748B
_journal_year 2022
_chemical_absolute_configuration rmad
_chemical_formula_moiety 'C20 H24 O6, 3(H2 O)'
_chemical_formula_sum 'C20 H30 O9'
_chemical_formula_weight 414.44
_space_group_crystal_system orthorhombic
_space_group_IT_number 19
_space_group_name_Hall 'P 2ac 2ab'
_space_group_name_H-M_alt 'P 21 21 21'
_atom_sites_solution_hydrogens mixed
_atom_sites_solution_primary dual
_audit_creation_date 2019-02-26
_audit_creation_method
;
Olex2 1.2
(compiled 2018.05.29 svn.r3508 for OlexSys, GUI svn.r5506)
;
_audit_update_record
;
2022-09-04 deposited with the CCDC.	2022-10-27 downloaded from the CCDC.
;
_cell_angle_alpha 90
_cell_angle_beta 90
_cell_angle_gamma 90
_cell_formula_units_Z 4
_cell_length_a 8.4147(2)
_cell_length_b 10.9726(2)
_cell_length_c 21.0590(4)
_cell_measurement_reflns_used 9902
_cell_measurement_temperature 170(2)
_cell_measurement_theta_max 54.897
_cell_measurement_theta_min 5.48
_cell_volume 1944.40(7)
_computing_cell_refinement 'SAINT v8.37A (Bruker, 2015)'
_computing_data_reduction 'SAINT v8.37A (Bruker, 2015)'
_computing_molecular_graphics 'Olex2 (Dolomanov et al., 2009)'
_computing_publication_material 'Olex2 (Dolomanov et al., 2009)'
_computing_structure_refinement 'ShelXL (Sheldrick, 2015)'
_computing_structure_solution 'ShelXT (Sheldrick, 2015)'
_diffrn_ambient_temperature 169.97
_diffrn_measured_fraction_theta_full 0.988
_diffrn_measured_fraction_theta_max 0.988
_diffrn_measurement_device_type 'Bruker APEX-II CCD'
_diffrn_measurement_method '\f and \w scans'
_diffrn_radiation_type GaK\a
_diffrn_radiation_wavelength 1.34139
_diffrn_reflns_av_R_equivalents 0.0373
_diffrn_reflns_av_unetI/netI 0.0325
_diffrn_reflns_Laue_measured_fraction_full 0.988
_diffrn_reflns_Laue_measured_fraction_max 0.988
_diffrn_reflns_limit_h_max 10
_diffrn_reflns_limit_h_min -10
_diffrn_reflns_limit_k_max 13
_diffrn_reflns_limit_k_min -13
_diffrn_reflns_limit_l_max 25
_diffrn_reflns_limit_l_min -24
_diffrn_reflns_number 12965
_diffrn_reflns_point_group_measured_fraction_full 0.990
_diffrn_reflns_point_group_measured_fraction_max 0.989
_diffrn_reflns_theta_full 53.594
_diffrn_reflns_theta_max 54.872
_diffrn_reflns_theta_min 6.831
_diffrn_standards_number 0
_exptl_absorpt_coefficient_mu 0.601
_exptl_absorpt_correction_T_max 0.7508
_exptl_absorpt_correction_T_min 0.5732
_exptl_absorpt_correction_type multi-scan
_exptl_absorpt_process_details
'SADABS-2016/2 (Bruker,2016/2) was used for absorption correction. wR2(int) was 0.1220 before and 0.0568 after correction. The Ratio of minimum to maximum transmission is 0.7635. The \l/2 correction factor is Not present.'
_exptl_crystal_colour colourless
_exptl_crystal_density_diffrn 1.416
_exptl_crystal_description block
_exptl_crystal_F_000 888
_exptl_crystal_size_max 0.12
_exptl_crystal_size_mid 0.1
_exptl_crystal_size_min 0.05
_refine_diff_density_max 0.207
_refine_diff_density_min -0.239
_refine_diff_density_rms 0.036
_refine_ls_abs_structure_details
;
 Flack x determined using 1463 quotients [(I+)-(I-)]/[(I+)+(I-)]
 (Parsons, Flack and Wagner, Acta Cryst. B69 (2013) 249-259).
;
_refine_ls_abs_structure_Flack 0.04(9)
_refine_ls_extinction_method none
_refine_ls_goodness_of_fit_ref 1.064
_refine_ls_hydrogen_treatment mixed
_refine_ls_matrix_type full
_refine_ls_number_parameters 293
_refine_ls_number_reflns 3653
_refine_ls_number_restraints 0
_refine_ls_restrained_S_all 1.064
_refine_ls_R_factor_all 0.0322
_refine_ls_R_factor_gt 0.0308
_refine_ls_shift/su_max 0.000
_refine_ls_shift/su_mean 0.000
_refine_ls_structure_factor_coef Fsqd
_refine_ls_weighting_details 'w=1/[\s^2^(Fo^2^)+(0.0375P)^2^+0.4493P] where P=(Fo^2^+2Fc^2^)/3'
_refine_ls_weighting_scheme calc
_refine_ls_wR_factor_gt 0.0781
_refine_ls_wR_factor_ref 0.0796
_reflns_Friedel_coverage 0.738
_reflns_Friedel_fraction_full 0.992
_reflns_Friedel_fraction_max 0.990
_reflns_number_gt 3532
_reflns_number_total 3653
_reflns_threshold_expression 'I > 2\s(I)'
_cod_data_source_file d2ob01748b2.cif
_cod_data_source_block mj19102_0m
_cod_database_code 7158960
_shelx_shelxl_version_number 2016/6
_shelx_space_group_comment
;
The symmetry employed for this shelxl refinement is uniquely defined
by the following loop, which should always be used as a source of
symmetry information in preference to the above space-group names.
They are only intended as comments.
;
_shelx_estimated_absorpt_t_max 0.971
_shelx_estimated_absorpt_t_min 0.931
_olex2_refinement_description
;
1. Fixed Uiso
 At 1.2 times of:
  All C(H) groups, All C(H,H) groups
 At 1.5 times of:
  All C(H,H,H) groups, All O(H) groups
2.a Ternary CH refined with riding coordinates:
 C1(H1A), C2(H2), C3(H3), C4(H4), C9(H9), C10(H10), C13(H13), C14(H14)
2.b Secondary CH2 refined with riding coordinates:
 C6(H6A,H6B), C7(H7A,H7B), C15(H15A,H15B), C20(H20A,H20B)
2.c Idealised Me refined as rotating group:
 C16(H16A,H16B,H16C), C19(H19A,H19B,H19C)
2.d Idealised tetrahedral OH refined as rotating group:
 O6(H6)
;
_olex2_submission_special_instructions 'No special instructions were received'

loop_
_space_group_symop_operation_xyz
'x, y, z'
'-x+1/2, -y, z+1/2'
'-x, y+1/2, -z+1/2'
'x+1/2, -y+1/2, -z'

loop_
_atom_site_label
_atom_site_type_symbol
_atom_site_fract_x
_atom_site_fract_y
_atom_site_fract_z
_atom_site_U_iso_or_equiv
_atom_site_adp_type
_atom_site_occupancy
_atom_site_site_symmetry_order
_atom_site_calc_flag
_atom_site_refinement_flags_posn
_atom_site_refinement_flags_adp
_atom_site_refinement_flags_occupancy
_atom_site_disorder_assembly
_atom_site_disorder_group
O1 O 0.32483(17) 0.79368(14) 0.55050(7) 0.0252(3) Uani 1 1 d . . . . .
H1 H 0.227(4) 0.804(3) 0.5355(15) 0.049(9) Uiso 1 1 d . . . . .
O2 O 0.37156(18) 1.07120(14) 0.64520(7) 0.0278(3) Uani 1 1 d . . . . .
O3 O 0.5889(2) 1.18430(14) 0.64534(8) 0.0337(4) Uani 1 1 d . . . . .
O4 O 0.88146(19) 0.56029(15) 0.71913(7) 0.0323(4) Uani 1 1 d . . . . .
O5 O 0.91931(19) 0.69738(17) 0.79612(7) 0.0364(4) Uani 1 1 d . . . . .
O6 O 0.6856(2) 0.48360(15) 0.56931(7) 0.0352(4) Uani 1 1 d . . . . .
H6 H 0.727460 0.416121 0.560650 0.053 Uiso 1 1 calc GR . . . .
C1 C 0.3712(3) 0.8712(2) 0.69322(9) 0.0232(4) Uani 1 1 d . . . . .
H1A H 0.318131 0.902514 0.732434 0.028 Uiso 1 1 calc R . . . .
C2 C 0.3142(2) 0.94554(19) 0.63634(10) 0.0233(4) Uani 1 1 d . . . . .
H2 H 0.195455 0.944749 0.634460 0.028 Uiso 1 1 calc R . . . .
C3 C 0.3826(2) 0.90805(18) 0.57234(9) 0.0220(4) Uani 1 1 d . . . . .
H3 H 0.353838 0.971714 0.540368 0.026 Uiso 1 1 calc R . . . .
C4 C 0.5645(2) 0.90253(17) 0.57740(9) 0.0192(4) Uani 1 1 d . . . . .
H4 H 0.596152 0.814712 0.578653 0.023 Uiso 1 1 calc R . . . .
C5 C 0.6189(2) 0.96253(17) 0.64114(9) 0.0203(4) Uani 1 1 d . . . . .
C6 C 0.8013(2) 0.97574(19) 0.64894(10) 0.0237(4) Uani 1 1 d . . . . .
H6A H 0.852872 0.958865 0.607620 0.028 Uiso 1 1 calc R . . . .
H6B H 0.826061 1.060989 0.660717 0.028 Uiso 1 1 calc R . . . .
C7 C 0.8716(3) 0.89013(19) 0.69931(10) 0.0247(4) Uani 1 1 d . . . . .
H7A H 0.988641 0.888159 0.694685 0.030 Uiso 1 1 calc R . . . .
H7B H 0.846767 0.922349 0.742089 0.030 Uiso 1 1 calc R . . . .
C8 C 0.8066(2) 0.76081(19) 0.69356(9) 0.0216(4) Uani 1 1 d . . . . .
C9 C 0.6252(2) 0.76437(19) 0.70881(9) 0.0204(4) Uani 1 1 d . . . . .
H9 H 0.618028 0.749142 0.755545 0.025 Uiso 1 1 calc R . . . .
C10 C 0.5519(2) 0.89178(18) 0.69912(9) 0.0207(4) Uani 1 1 d . . . . .
H10 H 0.572163 0.941172 0.738196 0.025 Uiso 1 1 calc R . . . .
C11 C 0.5091(2) 0.67520(19) 0.67922(9) 0.0217(4) Uani 1 1 d . . . . .
C12 C 0.5307(3) 0.56518(19) 0.65262(9) 0.0246(4) Uani 1 1 d . . . . .
C13 C 0.6863(3) 0.5015(2) 0.63716(10) 0.0274(5) Uani 1 1 d . . . . .
H13 H 0.685386 0.419619 0.657996 0.033 Uiso 1 1 calc R . . . .
C14 C 0.8453(3) 0.5618(2) 0.65126(10) 0.0285(5) Uani 1 1 d . . . . .
H14 H 0.930566 0.516294 0.628215 0.034 Uiso 1 1 calc R . . . .
C15 C 0.8539(2) 0.69536(19) 0.63231(9) 0.0235(4) Uani 1 1 d . . . . .
H15A H 0.778773 0.713932 0.597455 0.028 Uiso 1 1 calc R . . . .
H15B H 0.962738 0.718144 0.618947 0.028 Uiso 1 1 calc R . . . .
C16 C 0.3894(3) 0.4890(2) 0.63201(11) 0.0321(5) Uani 1 1 d . . . . .
H16A H 0.360353 0.510104 0.588314 0.048 Uiso 1 1 calc GR . . . .
H16B H 0.299197 0.505196 0.660225 0.048 Uiso 1 1 calc GR . . . .
H16C H 0.417260 0.402343 0.634197 0.048 Uiso 1 1 calc GR . . . .
C17 C 0.8768(2) 0.6754(2) 0.74272(10) 0.0275(5) Uani 1 1 d . . . . .
C18 C 0.5314(3) 1.08318(19) 0.64365(10) 0.0249(4) Uani 1 1 d . . . . .
C19 C 0.6387(3) 0.9592(2) 0.51807(9) 0.0276(5) Uani 1 1 d . . . . .
H19A H 0.593291 0.920980 0.480125 0.041 Uiso 1 1 calc GR . . . .
H19B H 0.753857 0.946129 0.518685 0.041 Uiso 1 1 calc GR . . . .
H19C H 0.616360 1.046861 0.517381 0.041 Uiso 1 1 calc GR . . . .
C20 C 0.3457(2) 0.7312(2) 0.68920(10) 0.0250(4) Uani 1 1 d . . . . .
H20A H 0.297481 0.700275 0.728931 0.030 Uiso 1 1 calc R . . . .
H20B H 0.274618 0.710726 0.653302 0.030 Uiso 1 1 calc R . . . .
O7 O 0.8102(3) 0.26211(17) 0.54737(9) 0.0417(4) Uani 1 1 d . . . . .
H7C H 0.923(6) 0.251(4) 0.553(2) 0.099(15) Uiso 1 1 d . . . . .
H7D H 0.750(8) 0.217(6) 0.576(3) 0.15(2) Uiso 1 1 d . . . . .
O8 O 1.1225(4) 0.2377(4) 0.56649(14) 0.0992(13) Uani 1 1 d . . . . .
H8A H 1.160(6) 0.222(5) 0.602(3) 0.112(18) Uiso 1 1 d . . . . .
H8B H 1.190(5) 0.245(4) 0.543(2) 0.071(13) Uiso 1 1 d . . . . .
O9 O 0.03575(19) 0.86034(15) 0.51267(7) 0.0277(3) Uani 1 1 d . . . . .
H9A H -0.034(4) 0.809(3) 0.4919(16) 0.059(10) Uiso 1 1 d . . . . .
H9B H 0.069(3) 0.915(3) 0.4842(14) 0.040(8) Uiso 1 1 d . . . . .

loop_
_atom_site_aniso_label
_atom_site_aniso_U_11
_atom_site_aniso_U_22
_atom_site_aniso_U_33
_atom_site_aniso_U_23
_atom_site_aniso_U_13
_atom_site_aniso_U_12
O1 0.0228(7) 0.0271(8) 0.0257(7) -0.0038(6) -0.0042(6) -0.0016(6)
O2 0.0294(8) 0.0231(7) 0.0308(8) -0.0033(6) 0.0032(6) 0.0057(6)
O3 0.0418(9) 0.0210(8) 0.0383(9) -0.0034(7) 0.0061(7) -0.0007(7)
O4 0.0354(9) 0.0334(9) 0.0282(8) 0.0121(7) -0.0074(7) 0.0034(7)
O5 0.0338(8) 0.0531(11) 0.0223(8) 0.0079(7) -0.0082(6) -0.0019(8)
O6 0.0556(10) 0.0298(8) 0.0202(8) -0.0002(6) -0.0011(7) 0.0100(8)
C1 0.0232(10) 0.0286(11) 0.0179(9) -0.0007(8) 0.0035(8) 0.0011(8)
C2 0.0217(10) 0.0241(10) 0.0240(10) -0.0012(8) 0.0013(8) 0.0009(8)
C3 0.0231(10) 0.0238(10) 0.0190(9) 0.0007(8) -0.0017(8) 0.0012(8)
C4 0.0213(9) 0.0201(9) 0.0161(9) -0.0001(7) 0.0001(8) 0.0022(8)
C5 0.0239(10) 0.0204(10) 0.0167(9) -0.0014(8) 0.0001(8) -0.0005(8)
C6 0.0252(10) 0.0249(10) 0.0211(10) -0.0005(8) 0.0000(8) -0.0051(9)
C7 0.0219(9) 0.0308(11) 0.0213(10) 0.0005(8) -0.0008(8) -0.0056(9)
C8 0.0190(9) 0.0281(10) 0.0176(9) 0.0042(8) -0.0013(8) -0.0010(8)
C9 0.0213(9) 0.0258(10) 0.0142(8) 0.0017(8) 0.0002(7) -0.0012(8)
C10 0.0225(10) 0.0250(10) 0.0145(9) -0.0019(7) 0.0019(8) 0.0000(8)
C11 0.0249(10) 0.0250(10) 0.0150(9) 0.0054(8) -0.0007(7) -0.0040(8)
C12 0.0309(11) 0.0251(10) 0.0176(9) 0.0065(8) -0.0020(8) -0.0037(9)
C13 0.0411(12) 0.0231(10) 0.0180(10) 0.0039(8) -0.0024(9) 0.0020(10)
C14 0.0324(11) 0.0293(11) 0.0239(10) 0.0055(9) 0.0003(9) 0.0075(9)
C15 0.0235(9) 0.0261(11) 0.0208(10) 0.0054(8) 0.0015(8) 0.0024(9)
C16 0.0396(13) 0.0312(12) 0.0253(11) 0.0038(9) -0.0069(9) -0.0093(10)
C17 0.0204(9) 0.0364(12) 0.0257(11) 0.0073(9) -0.0007(8) -0.0020(9)
C18 0.0313(11) 0.0240(10) 0.0194(9) -0.0018(8) 0.0021(9) 0.0014(9)
C19 0.0287(10) 0.0378(12) 0.0165(9) 0.0029(8) 0.0025(8) 0.0000(10)
C20 0.0215(10) 0.0308(11) 0.0228(10) 0.0062(9) 0.0012(8) -0.0045(8)
O7 0.0481(11) 0.0337(9) 0.0433(10) 0.0013(8) 0.0058(9) 0.0039(8)
O8 0.0570(15) 0.194(4) 0.0471(14) 0.047(2) -0.0021(13) 0.0214(19)
O9 0.0269(8) 0.0328(8) 0.0233(7) 0.0026(7) -0.0018(6) -0.0006(7)

loop_
_atom_type_symbol
_atom_type_description
_atom_type_scat_dispersion_real
_atom_type_scat_dispersion_imag
_atom_type_scat_source
C C 0.0148 0.0070 'International Tables Vol C Tables 4.2.6.8 and 6.1.1.4'
H H 0.0000 0.0000 'International Tables Vol C Tables 4.2.6.8 and 6.1.1.4'
O O 0.0412 0.0250 'International Tables Vol C Tables 4.2.6.8 and 6.1.1.4'

loop_
_geom_angle_atom_site_label_1
_geom_angle_atom_site_label_2
_geom_angle_atom_site_label_3
_geom_angle
_geom_angle_site_symmetry_1
_geom_angle_site_symmetry_3
_geom_angle_publ_flag
C3 O1 H1 108(2) . . ?
C18 O2 C2 114.46(16) . . ?
C17 O4 C14 109.96(16) . . ?
C13 O6 H6 109.5 . . ?
C2 C1 H1A 108.9 . . ?
C2 C1 C10 107.14(17) . . ?
C2 C1 C20 116.26(17) . . ?
C10 C1 H1A 108.9 . . ?
C10 C1 C20 106.60(17) . . ?
C20 C1 H1A 108.9 . . ?
O2 C2 C1 107.34(16) . . ?
O2 C2 H2 109.9 . . ?
O2 C2 C3 103.95(16) . . ?
C1 C2 H2 109.9 . . ?
C3 C2 C1 115.55(17) . . ?
C3 C2 H2 109.9 . . ?
O1 C3 C2 113.28(17) . . ?
O1 C3 H3 108.4 . . ?
O1 C3 C4 109.18(16) . . ?
C2 C3 H3 108.4 . . ?
C2 C3 C4 109.05(16) . . ?
C4 C3 H3 108.4 . . ?
C3 C4 H4 107.8 . . ?
C3 C4 C5 109.55(15) . . ?
C5 C4 H4 107.8 . . ?
C19 C4 C3 109.52(16) . . ?
C19 C4 H4 107.8 . . ?
C19 C4 C5 114.26(16) . . ?
C6 C5 C4 114.84(16) . . ?
C6 C5 C10 108.84(16) . . ?
C10 C5 C4 110.99(15) . . ?
C18 C5 C4 104.80(15) . . ?
C18 C5 C6 113.30(17) . . ?
C18 C5 C10 103.45(16) . . ?
C5 C6 H6A 108.9 . . ?
C5 C6 H6B 108.9 . . ?
H6A C6 H6B 107.7 . . ?
C7 C6 C5 113.43(17) . . ?
C7 C6 H6A 108.9 . . ?
C7 C6 H6B 108.9 . . ?
C6 C7 H7A 109.2 . . ?
C6 C7 H7B 109.2 . . ?
H7A C7 H7B 107.9 . . ?
C8 C7 C6 112.08(16) . . ?
C8 C7 H7A 109.2 . . ?
C8 C7 H7B 109.2 . . ?
C7 C8 C9 108.13(17) . . ?
C7 C8 C15 114.22(17) . . ?
C15 C8 C9 116.13(16) . . ?
C17 C8 C7 112.37(17) . . ?
C17 C8 C9 104.85(16) . . ?
C17 C8 C15 100.61(16) . . ?
C8 C9 H9 104.9 . . ?
C10 C9 C8 112.77(16) . . ?
C10 C9 H9 104.9 . . ?
C11 C9 C8 121.97(17) . . ?
C11 C9 H9 104.9 . . ?
C11 C9 C10 105.82(16) . . ?
C1 C10 C5 111.60(17) . . ?
C1 C10 H10 108.3 . . ?
C5 C10 H10 108.3 . . ?
C9 C10 C1 105.80(16) . . ?
C9 C10 C5 114.33(16) . . ?
C9 C10 H10 108.3 . . ?
C9 C11 C20 105.37(17) . . ?
C12 C11 C9 131.57(19) . . ?
C12 C11 C20 122.94(19) . . ?
C11 C12 C13 128.3(2) . . ?
C11 C12 C16 120.5(2) . . ?
C16 C12 C13 111.15(19) . . ?
O6 C13 C12 105.73(17) . . ?
O6 C13 H13 108.2 . . ?
O6 C13 C14 104.86(18) . . ?
C12 C13 H13 108.2 . . ?
C12 C13 C14 121.05(19) . . ?
C14 C13 H13 108.2 . . ?
O4 C14 C13 111.67(18) . . ?
O4 C14 H14 108.6 . . ?
O4 C14 C15 104.92(17) . . ?
C13 C14 H14 108.6 . . ?
C15 C14 C13 114.20(18) . . ?
C15 C14 H14 108.6 . . ?
C8 C15 H15A 111.2 . . ?
C8 C15 H15B 111.2 . . ?
C14 C15 C8 102.64(16) . . ?
C14 C15 H15A 111.2 . . ?
C14 C15 H15B 111.2 . . ?
H15A C15 H15B 109.2 . . ?
C12 C16 H16A 109.5 . . ?
C12 C16 H16B 109.5 . . ?
C12 C16 H16C 109.5 . . ?
H16A C16 H16B 109.5 . . ?
H16A C16 H16C 109.5 . . ?
H16B C16 H16C 109.5 . . ?
O4 C17 C8 109.65(17) . . ?
O5 C17 O4 121.3(2) . . ?
O5 C17 C8 129.0(2) . . ?
O2 C18 C5 113.54(18) . . ?
O3 C18 O2 119.06(19) . . ?
O3 C18 C5 127.4(2) . . ?
C4 C19 H19A 109.5 . . ?
C4 C19 H19B 109.5 . . ?
C4 C19 H19C 109.5 . . ?
H19A C19 H19B 109.5 . . ?
H19A C19 H19C 109.5 . . ?
H19B C19 H19C 109.5 . . ?
C1 C20 H20A 110.4 . . ?
C1 C20 H20B 110.4 . . ?
C11 C20 C1 106.40(16) . . ?
C11 C20 H20A 110.4 . . ?
C11 C20 H20B 110.4 . . ?
H20A C20 H20B 108.6 . . ?
H7C O7 H7D 113(5) . . ?
H8A O8 H8B 109(4) . . ?
H9A O9 H9B 107(3) . . ?

loop_
_geom_bond_atom_site_label_1
_geom_bond_atom_site_label_2
_geom_bond_distance
_geom_bond_site_symmetry_2
_geom_bond_publ_flag
O1 H1 0.89(3) . ?
O1 C3 1.422(2) . ?
O2 C2 1.473(2) . ?
O2 C18 1.352(3) . ?
O3 C18 1.211(3) . ?
O4 C14 1.462(3) . ?
O4 C17 1.358(3) . ?
O5 C17 1.204(3) . ?
O6 H6 0.8400 . ?
O6 C13 1.442(3) . ?
C1 H1A 1.0000 . ?
C1 C2 1.527(3) . ?
C1 C10 1.542(3) . ?
C1 C20 1.553(3) . ?
C2 H2 1.0000 . ?
C2 C3 1.522(3) . ?
C3 H3 1.0000 . ?
C3 C4 1.536(3) . ?
C4 H4 1.0000 . ?
C4 C5 1.564(3) . ?
C4 C19 1.529(3) . ?
C5 C6 1.550(3) . ?
C5 C10 1.553(3) . ?
C5 C18 1.516(3) . ?
C6 H6A 0.9900 . ?
C6 H6B 0.9900 . ?
C6 C7 1.536(3) . ?
C7 H7A 0.9900 . ?
C7 H7B 0.9900 . ?
C7 C8 1.526(3) . ?
C8 C9 1.560(3) . ?
C8 C15 1.529(3) . ?
C8 C17 1.516(3) . ?
C9 H9 1.0000 . ?
C9 C10 1.542(3) . ?
C9 C11 1.517(3) . ?
C10 H10 1.0000 . ?
C11 C12 1.343(3) . ?
C11 C20 1.520(3) . ?
C12 C13 1.519(3) . ?
C12 C16 1.518(3) . ?
C13 H13 1.0000 . ?
C13 C14 1.521(3) . ?
C14 H14 1.0000 . ?
C14 C15 1.521(3) . ?
C15 H15A 0.9900 . ?
C15 H15B 0.9900 . ?
C16 H16A 0.9800 . ?
C16 H16B 0.9800 . ?
C16 H16C 0.9800 . ?
C19 H19A 0.9800 . ?
C19 H19B 0.9800 . ?
C19 H19C 0.9800 . ?
C20 H20A 0.9900 . ?
C20 H20B 0.9900 . ?
O7 H7C 0.96(5) . ?
O7 H7D 0.93(7) . ?
O8 H8A 0.82(5) . ?
O8 H8B 0.77(4) . ?
O9 H9A 0.92(4) . ?
O9 H9B 0.89(3) . ?

loop_
_geom_hbond_atom_site_label_D
_geom_hbond_atom_site_label_H
_geom_hbond_atom_site_label_A
_geom_hbond_distance_DH
_geom_hbond_distance_HA
_geom_hbond_distance_DA
_geom_hbond_angle_DHA
_geom_hbond_site_symmetry_A
O1 H1 O9 0.89(3) 1.78(3) 2.662(2) 167(3) .
O6 H6 O7 0.84 1.85 2.687(2) 175.1 .
O7 H7C O8 0.96(5) 1.71(5) 2.672(4) 176(4) .
O8 H8B O7 0.77(4) 2.15(4) 2.871(4) 158(4) 4_556
O9 H9A O1 0.92(4) 1.87(4) 2.789(2) 179(3) 4_466
O9 H9B O6 0.89(3) 1.87(3) 2.739(2) 167(3) 4_466
